data_7247732
loop_
_publ_author_name
'Uvarova, Marina A.'
'Lutsenko, Irina A.'
'Babeshkin, Konstantin A.'
'Sokolov, Andrey V.'
'Alexandrov, Eugeny V.'
'Efimov, Nikolay N.'
'Shmelev, Maxim A.'
'Khoroshilov, Andrey V.'
'Eremenko, Igor L.'
'Kiskin, Mikhail A.'

_publ_section_title
;
 Solvent effect in the chemical design of coordination polymers of various
 topologies with Co2+ and Ni2+ ions and 2-furoate anions
;
_journal_issue 48
_journal_name_full CrystEngComm
_journal_page_first 6786
_journal_page_last 6795
_journal_paper_doi 10.1039/D3CE00813D
_journal_volume 25
_journal_year 2023
_chemical_formula_moiety 'C28 H23 N3 Ni O7'
_chemical_formula_sum 'C28 H23 N3 Ni O7'
_chemical_formula_weight 572.20
_space_group_crystal_system trigonal
_space_group_IT_number 148
_space_group_name_Hall '-R 3'
_space_group_name_H-M_alt 'R -3 :H'
_atom_sites_solution_hydrogens mixed
_audit_creation_date 2022-02-13
_audit_creation_method
;
Olex2 1.5
(compiled 2021.12.09 svn.r5202d8cf for OlexSys, GUI svn.r6439)
;
_audit_update_record
;
2023-05-26 deposited with the CCDC.	2023-11-15 downloaded from the CCDC.
;
_cell_angle_alpha 90
_cell_angle_beta 90
_cell_angle_gamma 120
_cell_formula_units_Z 18
_cell_length_a 26.789(3)
_cell_length_b 26.789(3)
_cell_length_c 25.456(3)
_cell_measurement_reflns_used 3684
_cell_measurement_temperature 150.15
_cell_measurement_theta_max 30
_cell_measurement_theta_min 3
_cell_volume 15821(3)
_computing_molecular_graphics 'Olex2 1.5 (Dolomanov et al., 2009)'
_computing_publication_material 'Olex2 1.5 (Dolomanov et al., 2009)'
_computing_structure_refinement 'SHELXL 2018/3 (Sheldrick, 2015)'
_diffrn_ambient_temperature 150.15
_diffrn_measured_fraction_theta_full 0.998
_diffrn_measured_fraction_theta_max 0.998
_diffrn_measurement_device_type 'Bruker D8 Venture'
_diffrn_radiation_type MoK\a
_diffrn_radiation_wavelength 0.71073
_diffrn_reflns_av_R_equivalents 0.0985
_diffrn_reflns_av_unetI/netI 0.0764
_diffrn_reflns_Laue_measured_fraction_full 0.998
_diffrn_reflns_Laue_measured_fraction_max 0.998
_diffrn_reflns_limit_h_max 33
_diffrn_reflns_limit_h_min -34
_diffrn_reflns_limit_k_max 34
_diffrn_reflns_limit_k_min -34
_diffrn_reflns_limit_l_max 33
_diffrn_reflns_limit_l_min -33
_diffrn_reflns_number 53439
_diffrn_reflns_point_group_measured_fraction_full 0.998
_diffrn_reflns_point_group_measured_fraction_max 0.998
_diffrn_reflns_theta_full 25.242
_diffrn_reflns_theta_max 27.481
_diffrn_reflns_theta_min 2.376
_exptl_absorpt_coefficient_mu 0.591
_exptl_absorpt_correction_T_max 0.7461
_exptl_absorpt_correction_T_min 0.6702
_exptl_absorpt_correction_type multi-scan
_exptl_absorpt_process_details
;
 SADABS 2016/2: Krause, L., Herbst-Irmer, R., Sheldrick G.M. & Stalke D.,
 J. Appl. Cryst. 48 (2015) 3-10
;
_exptl_crystal_colour green
_exptl_crystal_density_diffrn 1.081
_exptl_crystal_description prismatic
_exptl_crystal_F_000 5328
_exptl_crystal_preparation 'Magnetic properties,TGA'
_exptl_crystal_size_max 0.2
_exptl_crystal_size_mid 0.2
_exptl_crystal_size_min 0.08
_refine_diff_density_max 0.498
_refine_diff_density_min -0.463
_refine_diff_density_rms 0.064
_refine_ls_extinction_method none
_refine_ls_goodness_of_fit_ref 1.042
_refine_ls_hydrogen_treatment mixed
_refine_ls_matrix_type full
_refine_ls_number_parameters 357
_refine_ls_number_reflns 8043
_refine_ls_number_restraints 45
_refine_ls_restrained_S_all 1.080
_refine_ls_R_factor_all 0.1508
_refine_ls_R_factor_gt 0.0821
_refine_ls_shift/su_max 0.001
_refine_ls_shift/su_mean 0.000
_refine_ls_structure_factor_coef Fsqd
_refine_ls_weighting_details 'w=1/[\s^2^(Fo^2^)+(0.1078P)^2^+31.2823P] where P=(Fo^2^+2Fc^2^)/3'
_refine_ls_weighting_scheme calc
_refine_ls_wR_factor_gt 0.2118
_refine_ls_wR_factor_ref 0.2476
_reflns_Friedel_coverage 0.000
_reflns_number_gt 4037
_reflns_number_total 8043
_reflns_threshold_expression 'I > 2\s(I)'
_cod_data_source_file d3ce00813d2.cif
_cod_data_source_block q_sq
_cod_depositor_comments 'Adding full bibliography for 7247730--7247733.cif.'
_cod_original_sg_symbol_H-M 'R -3'
_cod_database_code 7247732
_shelx_shelxl_version_number 2018/3
_shelx_space_group_comment
;
The symmetry employed for this shelxl refinement is uniquely defined
by the following loop, which should always be used as a source of
symmetry information in preference to the above space-group names.
They are only intended as comments.
;
_shelx_estimated_absorpt_t_max 0.954
_shelx_estimated_absorpt_t_min 0.891
_olex2_refinement_description
;
1. Fixed Uiso
 At 1.2 times of:
  All C(H) groups
 At 1.5 times of:
  All O(H,H) groups
2. Uiso/Uaniso restraints and constraints
Uanis(C2) \\sim Ueq, Uanis(C3) \\sim Ueq, Uanis(C4) \\sim Ueq, Uanis(C5) \\sim
Ueq, Uanis(C11) \\sim Ueq: with sigma of 0.01 and sigma for terminal atoms of
0.02
Uanis(C12) \\sim Ueq: with sigma of 0.005 and sigma for terminal atoms of 0.02
Uanis(O2) \\sim Ueq: with sigma of 0.003 and sigma for terminal atoms of 0.006
3. Rigid body (RIGU) restrains
 C1, O2
 with sigma for 1-2 distances of 0.003 and sigma for 1-3 distances of 0.006
4.a Rotating group:
 O1W(H1WA,H1WB)
4.b Aromatic/amide H refined with riding coordinates:
 C3(H3), C4(H4), C5(H5), C8(H8), C9(H9), C10(H10), C11(H11), C12(H12),
 C14(H14), C15(H15), C16(H16), C17(H17), C19(H19), C20(H20), C21(H21), C22(H22),
  C23(H23), C24(H24), C26(H26), C28(H28)
;
_smtbx_masks_void_probe_radius 1.2
_smtbx_masks_void_truncation_radius 1.2
_platon_squeeze_void_probe_radius 1.20
_olex2_submission_special_instructions 'No special instructions were received'

loop_
_space_group_symop_operation_xyz
'x, y, z'
'-y, x-y, z'
'-x+y, -x, z'
'x+2/3, y+1/3, z+1/3'
'-y+2/3, x-y+1/3, z+1/3'
'-x+y+2/3, -x+1/3, z+1/3'
'x+1/3, y+2/3, z+2/3'
'-y+1/3, x-y+2/3, z+2/3'
'-x+y+1/3, -x+2/3, z+2/3'
'-x, -y, -z'
'y, -x+y, -z'
'x-y, x, -z'
'-x+2/3, -y+1/3, -z+1/3'
'y+2/3, -x+y+1/3, -z+1/3'
'x-y+2/3, x+1/3, -z+1/3'
'-x+1/3, -y+2/3, -z+2/3'
'y+1/3, -x+y+2/3, -z+2/3'
'x-y+1/3, x+2/3, -z+2/3'

loop_
_atom_site_label
_atom_site_type_symbol
_atom_site_fract_x
_atom_site_fract_y
_atom_site_fract_z
_atom_site_U_iso_or_equiv
_atom_site_adp_type
_atom_site_occupancy
_atom_site_site_symmetry_order
_atom_site_calc_flag
_atom_site_refinement_flags_posn
_atom_site_refinement_flags_adp
_atom_site_refinement_flags_occupancy
_atom_site_disorder_assembly
_atom_site_disorder_group
Ni1 Ni 0.76714(2) 0.65407(3) 0.40094(3) 0.0634(3) Uani 1 1 d . . . . .
N1 N 0.81239(16) 0.63296(17) 0.45512(15) 0.0549(9) Uani 1 1 d . . . . .
N2 N 0.9682(2) 0.47658(17) 0.68745(18) 0.0719(12) Uani 1 1 d . . . . .
N3 N 0.69141(16) 0.60704(18) 0.44597(17) 0.0615(11) Uani 1 1 d . . . . .
O1 O 0.78712(14) 0.72650(15) 0.44344(17) 0.0810(12) Uani 1 1 d . . . . .
O1W O 0.71568(16) 0.6706(2) 0.35081(19) 0.1032(15) Uani 1 1 d . . . . .
H1WA H 0.721636 0.665190 0.317076 0.155 Uiso 1 1 d R U . . .
H1WB H 0.725867 0.708135 0.351582 0.155 Uiso 1 1 d R U . . .
O2 O 0.7724(2) 0.7859(2) 0.3944(2) 0.1286(18) Uani 1 1 d . U . . .
O3 O 0.8095(3) 0.7957(3) 0.5278(3) 0.151(2) Uani 1 1 d . . . . .
O4 O 0.74864(13) 0.58174(15) 0.35731(13) 0.0645(9) Uani 1 1 d . . . . .
O5 O 0.7189(2) 0.5998(2) 0.28108(17) 0.1174(17) Uani 1 1 d . . . . .
O6 O 0.7064(2) 0.4969(3) 0.23999(17) 0.1197(18) Uani 1 1 d . . . . .
C1 C 0.7875(2) 0.7723(3) 0.4358(3) 0.0869(19) Uani 1 1 d . . . . .
C2 C 0.8037(3) 0.8125(3) 0.4768(4) 0.108(2) Uani 1 1 d . U . . .
C3 C 0.8185(4) 0.8714(4) 0.4822(5) 0.149(3) Uani 1 1 d . U . . .
H3 H 0.819638 0.896139 0.454845 0.178 Uiso 1 1 calc R U . . .
C4 C 0.8311(5) 0.8861(5) 0.5356(6) 0.168(4) Uani 1 1 d . U . . .
H4 H 0.842916 0.923147 0.549788 0.202 Uiso 1 1 calc R U . . .
C5 C 0.8243(5) 0.8411(6) 0.5637(5) 0.175(4) Uani 1 1 d . U . . .
H5 H 0.828653 0.839904 0.600665 0.210 Uiso 1 1 calc R U . . .
C6 C 0.7315(2) 0.5694(3) 0.3097(2) 0.0773(18) Uani 1 1 d . . . . .
C7 C 0.7303(2) 0.5172(3) 0.2901(2) 0.0845(18) Uani 1 1 d . . . . .
C8 C 0.7472(3) 0.4822(3) 0.3091(2) 0.0886(19) Uani 1 1 d . . . . .
H8 H 0.764881 0.485571 0.342280 0.106 Uiso 1 1 calc R U . . .
C9 C 0.7346(4) 0.4397(4) 0.2722(3) 0.122(3) Uani 1 1 d . . . . .
H9 H 0.741793 0.408534 0.275605 0.146 Uiso 1 1 calc R U . . .
C10 C 0.7109(4) 0.4500(4) 0.2315(4) 0.134(3) Uani 1 1 d . . . . .
H10 H 0.698618 0.427318 0.200393 0.161 Uiso 1 1 calc R U . . .
C11 C 0.8036(3) 0.5807(3) 0.4581(2) 0.094(2) Uani 1 1 d . U . . .
H11 H 0.776324 0.552310 0.434979 0.113 Uiso 1 1 calc R U . . .
C12 C 0.8321(3) 0.5645(3) 0.4932(3) 0.099(2) Uani 1 1 d . U . . .
H12 H 0.825190 0.526074 0.492868 0.119 Uiso 1 1 calc R U . . .
C13 C 0.8702(2) 0.6032(2) 0.52856(18) 0.0564(12) Uani 1 1 d . . . . .
C14 C 0.8782(2) 0.6568(2) 0.5255(2) 0.0759(16) Uani 1 1 d . . . . .
H14 H 0.904179 0.685671 0.549010 0.091 Uiso 1 1 calc R U . . .
C15 C 0.8493(2) 0.6703(2) 0.4888(2) 0.0747(16) Uani 1 1 d . . . . .
H15 H 0.856313 0.708785 0.487703 0.090 Uiso 1 1 calc R U . . .
C16 C 0.8994(2) 0.5873(2) 0.5682(2) 0.0615(12) Uani 1 1 d . . . . .
H16 H 0.931400 0.617619 0.585967 0.074 Uiso 1 1 calc R U . . .
C17 C 0.8848(3) 0.5351(2) 0.5808(2) 0.0771(16) Uani 1 1 d . . . . .
H17 H 0.851879 0.505242 0.563579 0.092 Uiso 1 1 calc R U . . .
C18 C 0.9140(2) 0.5170(2) 0.6192(2) 0.0740(15) Uani 1 1 d . . . . .
C19 C 0.8910(3) 0.4597(3) 0.6299(3) 0.098(2) Uani 1 1 d . . . . .
H19 H 0.855856 0.432494 0.613570 0.117 Uiso 1 1 calc R U . . .
C20 C 0.9180(3) 0.4406(3) 0.6642(3) 0.094(2) Uani 1 1 d . . . . .
H20 H 0.900216 0.400556 0.671469 0.113 Uiso 1 1 calc R U . . .
C21 C 0.9902(2) 0.5321(2) 0.6770(2) 0.0708(15) Uani 1 1 d . . . . .
H21 H 1.025896 0.558562 0.692921 0.085 Uiso 1 1 calc R U . . .
C22 C 0.9646(3) 0.5541(2) 0.6443(2) 0.0745(15) Uani 1 1 d . . . . .
H22 H 0.981921 0.594571 0.639184 0.089 Uiso 1 1 calc R U . . .
C23 C 0.6529(2) 0.5547(3) 0.4317(3) 0.090(2) Uani 1 1 d . . . . .
H23 H 0.663529 0.536349 0.405568 0.108 Uiso 1 1 calc R U . . .
C24 C 0.5976(2) 0.5243(2) 0.4524(2) 0.0838(18) Uani 1 1 d . . . . .
H24 H 0.571561 0.486245 0.440680 0.101 Uiso 1 1 calc R U . . .
C25 C 0.58090(18) 0.5501(2) 0.49020(18) 0.0557(11) Uani 1 1 d . . . . .
C26 C 0.62298(18) 0.6025(2) 0.50796(18) 0.0555(12) Uani 1 1 d . . . . .
H26 H 0.614985 0.620272 0.536485 0.067 Uiso 1 1 calc R U . . .
C28 C 0.6769(2) 0.6300(2) 0.4852(2) 0.0601(12) Uani 1 1 d . . . . .
H28 H 0.704771 0.666815 0.498056 0.072 Uiso 1 1 calc R U . . .
C29 C 0.52253(18) 0.5226(2) 0.5106(2) 0.0566(12) Uani 1 1 d . . . . .
H29 H 0.520(3) 0.539(3) 0.543(2) 0.11(2) Uiso 1 1 d . . . . .

loop_
_atom_site_aniso_label
_atom_site_aniso_U_11
_atom_site_aniso_U_22
_atom_site_aniso_U_33
_atom_site_aniso_U_23
_atom_site_aniso_U_13
_atom_site_aniso_U_12
Ni1 0.0400(3) 0.0771(5) 0.0778(5) 0.0331(4) 0.0143(3) 0.0328(3)
N1 0.051(2) 0.061(2) 0.056(2) 0.0164(19) 0.0101(18) 0.031(2)
N2 0.086(3) 0.055(2) 0.082(3) -0.013(2) -0.037(3) 0.041(2)
N3 0.040(2) 0.063(3) 0.072(3) 0.008(2) 0.0062(19) 0.0189(19)
O1 0.0519(19) 0.062(2) 0.135(4) 0.037(2) 0.026(2) 0.0333(17)
O1W 0.072(2) 0.142(4) 0.118(4) 0.057(3) 0.014(2) 0.071(3)
O2 0.143(4) 0.147(4) 0.147(4) 0.055(3) 0.037(3) 0.112(3)
O3 0.132(5) 0.152(5) 0.201(7) -0.055(5) -0.033(5) 0.096(4)
O4 0.0511(18) 0.100(3) 0.043(2) 0.0210(17) 0.0043(15) 0.0382(18)
O5 0.126(4) 0.190(5) 0.071(3) 0.045(3) 0.004(3) 0.105(4)
O6 0.113(4) 0.193(6) 0.055(3) -0.016(3) -0.030(2) 0.078(4)
C1 0.059(3) 0.092(4) 0.131(5) 0.033(4) 0.031(3) 0.053(3)
C2 0.073(4) 0.099(5) 0.176(7) 0.016(5) 0.007(4) 0.061(4)
C3 0.124(6) 0.127(6) 0.242(8) 0.010(6) 0.011(6) 0.098(5)
C4 0.155(7) 0.161(7) 0.220(9) -0.010(7) -0.018(6) 0.103(6)
C5 0.173(8) 0.186(8) 0.188(8) -0.023(7) -0.024(6) 0.107(7)
C6 0.053(3) 0.132(5) 0.054(4) 0.036(4) 0.014(2) 0.051(3)
C7 0.064(3) 0.124(5) 0.054(4) 0.002(4) 0.005(3) 0.039(4)
C8 0.082(4) 0.127(6) 0.056(4) 0.011(4) -0.008(3) 0.051(4)
C9 0.129(7) 0.143(7) 0.095(6) -0.014(5) -0.040(5) 0.069(6)
C10 0.165(9) 0.160(9) 0.092(6) -0.033(6) -0.026(6) 0.092(7)
C11 0.148(5) 0.077(4) 0.075(4) -0.011(3) -0.048(4) 0.069(4)
C12 0.139(4) 0.081(3) 0.097(4) -0.011(3) -0.032(3) 0.071(3)
C13 0.061(3) 0.073(3) 0.045(3) 0.000(2) 0.003(2) 0.041(3)
C14 0.059(3) 0.060(3) 0.096(4) 0.015(3) -0.017(3) 0.020(3)
C15 0.061(3) 0.050(3) 0.101(4) 0.016(3) -0.019(3) 0.018(2)
C16 0.066(3) 0.069(3) 0.061(3) 0.003(2) -0.001(2) 0.043(3)
C17 0.089(4) 0.071(4) 0.077(4) -0.005(3) -0.028(3) 0.044(3)
C18 0.084(4) 0.067(3) 0.081(4) -0.008(3) -0.030(3) 0.045(3)
C19 0.108(5) 0.071(4) 0.108(5) -0.003(3) -0.055(4) 0.040(4)
C20 0.105(5) 0.065(3) 0.119(5) -0.016(3) -0.062(4) 0.047(3)
C21 0.078(4) 0.060(3) 0.084(4) -0.012(3) -0.028(3) 0.042(3)
C22 0.100(4) 0.058(3) 0.078(4) -0.004(3) -0.016(3) 0.048(3)
C23 0.063(3) 0.082(4) 0.107(5) -0.007(4) 0.038(3) 0.023(3)
C24 0.054(3) 0.069(3) 0.096(4) -0.015(3) 0.029(3) 0.007(3)
C25 0.043(2) 0.064(3) 0.052(3) 0.002(2) 0.007(2) 0.021(2)
C26 0.043(2) 0.064(3) 0.045(3) 0.003(2) 0.004(2) 0.016(2)
C28 0.048(3) 0.062(3) 0.055(3) 0.008(2) 0.000(2) 0.017(2)
C29 0.042(2) 0.067(3) 0.046(3) 0.002(2) 0.008(2) 0.016(2)

loop_
_atom_type_symbol
_atom_type_description
_atom_type_scat_dispersion_real
_atom_type_scat_dispersion_imag
_atom_type_scat_source
C C 0.0033 0.0016 'International Tables Vol C Tables 4.2.6.8 and 6.1.1.4'
H H 0.0000 0.0000 'International Tables Vol C Tables 4.2.6.8 and 6.1.1.4'
N N 0.0061 0.0033 'International Tables Vol C Tables 4.2.6.8 and 6.1.1.4'
Ni Ni 0.3393 1.1124 'International Tables Vol C Tables 4.2.6.8 and 6.1.1.4'
O O 0.0106 0.0060 'International Tables Vol C Tables 4.2.6.8 and 6.1.1.4'

loop_
_geom_angle_atom_site_label_1
_geom_angle_atom_site_label_2
_geom_angle_atom_site_label_3
_geom_angle
_geom_angle_site_symmetry_1
_geom_angle_site_symmetry_3
_geom_angle_publ_flag
N1 Ni1 N2 90.66(15) . 9_664 ?
N1 Ni1 N3 89.68(14) . . ?
N2 Ni1 N3 177.91(19) 9_664 . ?
O1 Ni1 N1 89.74(16) . . ?
O1 Ni1 N2 92.26(16) . 9_664 ?
O1 Ni1 N3 89.80(15) . . ?
O1 Ni1 O1W 90.5(2) . . ?
O1 Ni1 O4 178.81(13) . . ?
O1W Ni1 N1 175.03(14) . . ?
O1W Ni1 N2 94.29(16) . 9_664 ?
O1W Ni1 N3 85.35(15) . . ?
O4 Ni1 N1 90.03(14) . . ?
O4 Ni1 N2 86.57(16) . 9_664 ?
O4 Ni1 N3 91.37(15) . . ?
O4 Ni1 O1W 89.80(19) . . ?
C11 N1 Ni1 120.8(4) . . ?
C11 N1 C15 116.4(4) . . ?
C15 N1 Ni1 122.7(3) . . ?
C20 N2 Ni1 122.1(3) . 5_655 ?
C21 N2 Ni1 121.7(3) . 5_655 ?
C21 N2 C20 116.2(4) . . ?
C23 N3 Ni1 119.7(4) . . ?
C23 N3 C28 116.6(4) . . ?
C28 N3 Ni1 123.2(3) . . ?
C1 O1 Ni1 136.5(5) . . ?
Ni1 O1W H1WA 111.1 . . ?
Ni1 O1W H1WB 111.2 . . ?
H1WA O1W H1WB 102.9 . . ?
C2 O3 C5 110.6(9) . . ?
C6 O4 Ni1 129.7(4) . . ?
C10 O6 C7 105.8(6) . . ?
O1 C1 O2 125.4(8) . . ?
O1 C1 C2 119.4(7) . . ?
O2 C1 C2 115.1(7) . . ?
O3 C2 C3 104.4(9) . . ?
C1 C2 O3 118.8(7) . . ?
C1 C2 C3 136.7(10) . . ?
C2 C3 H3 126.4 . . ?
C4 C3 C2 107.2(10) . . ?
C4 C3 H3 126.4 . . ?
C3 C4 H4 124.4 . . ?
C5 C4 C3 111.2(12) . . ?
C5 C4 H4 124.4 . . ?
O3 C5 H5 126.8 . . ?
C4 C5 O3 106.5(12) . . ?
C4 C5 H5 126.8 . . ?
O4 C6 C7 113.7(5) . . ?
O5 C6 O4 123.8(7) . . ?
O5 C6 C7 122.4(6) . . ?
O6 C7 C6 117.6(6) . . ?
C8 C7 O6 108.0(7) . . ?
C8 C7 C6 134.4(6) . . ?
C7 C8 H8 126.1 . . ?
C7 C8 C9 107.9(6) . . ?
C9 C8 H8 126.1 . . ?
C8 C9 H9 126.0 . . ?
C10 C9 C8 108.0(8) . . ?
C10 C9 H9 126.0 . . ?
O6 C10 H10 124.8 . . ?
C9 C10 O6 110.4(8) . . ?
C9 C10 H10 124.8 . . ?
N1 C11 H11 118.5 . . ?
N1 C11 C12 123.1(6) . . ?
C12 C11 H11 118.5 . . ?
C11 C12 H12 119.7 . . ?
C13 C12 C11 120.6(6) . . ?
C13 C12 H12 119.7 . . ?
C12 C13 C16 122.6(5) . . ?
C14 C13 C12 115.6(5) . . ?
C14 C13 C16 121.9(5) . . ?
C13 C14 H14 119.6 . . ?
C13 C14 C15 120.8(5) . . ?
C15 C14 H14 119.6 . . ?
N1 C15 C14 123.4(5) . . ?
N1 C15 H15 118.3 . . ?
C14 C15 H15 118.3 . . ?
C13 C16 H16 117.7 . . ?
C17 C16 C13 124.7(5) . . ?
C17 C16 H16 117.7 . . ?
C16 C17 H17 116.7 . . ?
C16 C17 C18 126.6(5) . . ?
C18 C17 H17 116.7 . . ?
C19 C18 C17 119.0(5) . . ?
C19 C18 C22 116.7(5) . . ?
C22 C18 C17 124.3(5) . . ?
C18 C19 H19 119.5 . . ?
C18 C19 C20 121.0(6) . . ?
C20 C19 H19 119.5 . . ?
N2 C20 C19 122.5(5) . . ?
N2 C20 H20 118.8 . . ?
C19 C20 H20 118.8 . . ?
N2 C21 H21 117.9 . . ?
N2 C21 C22 124.2(5) . . ?
C22 C21 H21 117.9 . . ?
C18 C22 C21 119.4(5) . . ?
C18 C22 H22 120.3 . . ?
C21 C22 H22 120.3 . . ?
N3 C23 H23 118.0 . . ?
N3 C23 C24 124.0(5) . . ?
C24 C23 H23 118.0 . . ?
C23 C24 H24 120.4 . . ?
C25 C24 C23 119.2(5) . . ?
C25 C24 H24 120.4 . . ?
C24 C25 C29 122.1(4) . . ?
C26 C25 C24 115.9(4) . . ?
C26 C25 C29 122.0(4) . . ?
C25 C26 H26 119.5 . . ?
C25 C26 C28 121.1(5) . . ?
C28 C26 H26 119.5 . . ?
N3 C28 C26 122.7(5) . . ?
N3 C28 H28 118.7 . . ?
C26 C28 H28 118.7 . . ?
C25 C29 H29 112(4) . . ?
C29 C29 C25 125.3(6) 10_666 . ?
C29 C29 H29 123(4) 10_666 . ?

loop_
_geom_bond_atom_site_label_1
_geom_bond_atom_site_label_2
_geom_bond_distance
_geom_bond_site_symmetry_2
_geom_bond_publ_flag
Ni1 N1 2.092(4) . ?
Ni1 N2 2.109(4) 9_664 ?
Ni1 N3 2.112(4) . ?
Ni1 O1 2.045(4) . ?
Ni1 O1W 2.083(4) . ?
Ni1 O4 2.067(4) . ?
N1 C11 1.302(6) . ?
N1 C15 1.313(6) . ?
N2 C20 1.340(7) . ?
N2 C21 1.325(6) . ?
N3 C23 1.310(7) . ?
N3 C28 1.328(6) . ?
O1 C1 1.237(7) . ?
O1W H1WA 0.8985 . ?
O1W H1WB 0.8999 . ?
O2 C1 1.247(8) . ?
O3 C2 1.409(10) . ?
O3 C5 1.410(12) . ?
O4 C6 1.280(6) . ?
O5 C6 1.259(6) . ?
O6 C7 1.410(7) . ?
O6 C10 1.338(10) . ?
C1 C2 1.403(11) . ?
C2 C3 1.429(11) . ?
C3 H3 0.9500 . ?
C3 C4 1.410(13) . ?
C4 H4 0.9500 . ?
C4 C5 1.332(14) . ?
C5 H5 0.9500 . ?
C6 C7 1.469(9) . ?
C7 C8 1.319(9) . ?
C8 H8 0.9500 . ?
C8 C9 1.381(10) . ?
C9 H9 0.9500 . ?
C9 C10 1.315(10) . ?
C10 H10 0.9500 . ?
C11 H11 0.9500 . ?
C11 C12 1.378(8) . ?
C12 H12 0.9500 . ?
C12 C13 1.367(8) . ?
C13 C14 1.344(7) . ?
C13 C16 1.464(6) . ?
C14 H14 0.9500 . ?
C14 C15 1.374(7) . ?
C15 H15 0.9500 . ?
C16 H16 0.9500 . ?
C16 C17 1.290(7) . ?
C17 H17 0.9500 . ?
C17 C18 1.478(7) . ?
C18 C19 1.366(8) . ?
C18 C22 1.374(7) . ?
C19 H19 0.9500 . ?
C19 C20 1.384(7) . ?
C20 H20 0.9500 . ?
C21 H21 0.9500 . ?
C21 C22 1.384(7) . ?
C22 H22 0.9500 . ?
C23 H23 0.9500 . ?
C23 C24 1.389(7) . ?
C24 H24 0.9500 . ?
C24 C25 1.384(7) . ?
C25 C26 1.365(6) . ?
C25 C29 1.451(6) . ?
C26 H26 0.9500 . ?
C26 C28 1.379(6) . ?
C28 H28 0.9500 . ?
C29 C29 1.324(9) 10_666 ?
C29 H29 0.94(6) . ?

loop_
_geom_torsion_atom_site_label_1
_geom_torsion_atom_site_label_2
_geom_torsion_atom_site_label_3
_geom_torsion_atom_site_label_4
_geom_torsion
_geom_torsion_site_symmetry_1
_geom_torsion_site_symmetry_2
_geom_torsion_site_symmetry_3
_geom_torsion_site_symmetry_4
_geom_torsion_publ_flag
Ni1 N1 C11 C12 -179.7(6) . . . . ?
Ni1 N1 C15 C14 178.3(4) . . . . ?
Ni1 N2 C20 C19 -174.5(6) 5_655 . . . ?
Ni1 N2 C21 C22 176.4(4) 5_655 . . . ?
Ni1 N3 C23 C24 -167.6(5) . . . . ?
Ni1 N3 C28 C26 167.8(4) . . . . ?
Ni1 O1 C1 O2 1.8(9) . . . . ?
Ni1 O1 C1 C2 178.8(4) . . . . ?
Ni1 O4 C6 O5 -5.1(7) . . . . ?
Ni1 O4 C6 C7 172.3(3) . . . . ?
N1 C11 C12 C13 2.4(11) . . . . ?
N2 C21 C22 C18 -2.1(10) . . . . ?
N3 C23 C24 C25 0.4(11) . . . . ?
O1 C1 C2 O3 -10.7(9) . . . . ?
O1 C1 C2 C3 167.6(7) . . . . ?
O2 C1 C2 O3 166.7(6) . . . . ?
O2 C1 C2 C3 -15.1(12) . . . . ?
O3 C2 C3 C4 -1.1(9) . . . . ?
O4 C6 C7 O6 173.6(5) . . . . ?
O4 C6 C7 C8 -6.5(10) . . . . ?
O5 C6 C7 O6 -9.0(8) . . . . ?
O5 C6 C7 C8 171.0(7) . . . . ?
O6 C7 C8 C9 0.0(8) . . . . ?
C1 C2 C3 C4 -179.5(8) . . . . ?
C2 O3 C5 C4 -3.6(12) . . . . ?
C2 C3 C4 C5 -1.2(13) . . . . ?
C3 C4 C5 O3 2.9(14) . . . . ?
C5 O3 C2 C1 -178.4(7) . . . . ?
C5 O3 C2 C3 2.8(9) . . . . ?
C6 C7 C8 C9 180.0(7) . . . . ?
C7 O6 C10 C9 0.8(10) . . . . ?
C7 C8 C9 C10 0.6(10) . . . . ?
C8 C9 C10 O6 -0.9(11) . . . . ?
C10 O6 C7 C6 179.5(6) . . . . ?
C10 O6 C7 C8 -0.5(8) . . . . ?
C11 N1 C15 C14 0.5(8) . . . . ?
C11 C12 C13 C14 -1.3(10) . . . . ?
C11 C12 C13 C16 177.0(6) . . . . ?
C12 C13 C14 C15 0.0(8) . . . . ?
C12 C13 C16 C17 -14.0(9) . . . . ?
C13 C14 C15 N1 0.5(9) . . . . ?
C13 C16 C17 C18 177.9(5) . . . . ?
C14 C13 C16 C17 164.2(6) . . . . ?
C15 N1 C11 C12 -1.9(10) . . . . ?
C16 C13 C14 C15 -178.4(5) . . . . ?
C16 C17 C18 C19 176.6(7) . . . . ?
C16 C17 C18 C22 -5.6(10) . . . . ?
C17 C18 C19 C20 177.6(6) . . . . ?
C17 C18 C22 C21 -175.8(6) . . . . ?
C18 C19 C20 N2 -1.7(12) . . . . ?
C19 C18 C22 C21 2.1(9) . . . . ?
C20 N2 C21 C22 0.1(9) . . . . ?
C21 N2 C20 C19 1.8(10) . . . . ?
C22 C18 C19 C20 -0.3(11) . . . . ?
C23 N3 C28 C26 -4.2(8) . . . . ?
C23 C24 C25 C26 -6.0(9) . . . . ?
C23 C24 C25 C29 175.3(6) . . . . ?
C24 C25 C26 C28 6.5(7) . . . . ?
C24 C25 C29 C29 -13.8(10) . . . 10_666 ?
C25 C26 C28 N3 -1.5(8) . . . . ?
C26 C25 C29 C29 167.5(7) . . . 10_666 ?
C28 N3 C23 C24 4.7(9) . . . . ?
C29 C25 C26 C28 -174.7(5) . . . . ?

loop_
_platon_squeeze_void_nr
_platon_squeeze_void_average_x
_platon_squeeze_void_average_y
_platon_squeeze_void_average_z
_platon_squeeze_void_volume
_platon_squeeze_void_count_electrons
_platon_squeeze_void_content
1 0.000 0.000 0.000 8 1 ' '
2 -0.107 -0.053 0.377 5078 1125 ' '
3 0.333 0.667 0.667 7 1 ' '
4 0.667 0.333 0.333 7 1 ' '
